data_8000216
loop_
_publ_author_name
'Chen, X.'
'Yasukawa, M.'
'Yamanaka, S.'
'Sako, K.'
'Inoue, Y.'

_publ_section_title
;
 First single-crystal X-ray structural refinement of the rhombohedral C60
 polymer
;
_journal_name_full 'Chemical Physics Letters'
_journal_page_first 291
_journal_page_last 297
_journal_volume 356
_journal_year 2002
_chemical_formula_sum C60
_space_group_IT_number 166
_symmetry_space_group_name_Hall '-R 3 2"'
_symmetry_space_group_name_H-M 'R -3 m :H'
_cell_angle_alpha 90
_cell_angle_beta 90
_cell_angle_gamma 120
_cell_formula_units_Z 3
_cell_length_a 9.175
_cell_length_b 9.175
_cell_length_c 24.568
_cell_volume 1791.070
_citation_journal_id_ASTM CHPLBC
_cod_data_source_file Chen_CHPLBC_2002_669.cif
_cod_data_source_block C60
_cod_original_cell_volume 1791.07
_cod_database_code 8000216

loop_
_symmetry_equiv_pos_as_xyz
x,y,z
-y,x-y,z
-x+y,-x,z
y,x,-z
-x,-x+y,-z
x-y,-y,-z
-x,-y,-z
y,-x+y,-z
x-y,x,-z
-y,-x,z
x,x-y,z
-x+y,y,z
x+2/3,y+1/3,z+1/3
-y+2/3,x-y+1/3,z+1/3
-x+y+2/3,-x+1/3,z+1/3
y+2/3,x+1/3,-z+1/3
-x+2/3,-x+y+1/3,-z+1/3
x-y+2/3,-y+1/3,-z+1/3
-x+2/3,-y+1/3,-z+1/3
y+2/3,-x+y+1/3,-z+1/3
x-y+2/3,x+1/3,-z+1/3
-y+2/3,-x+1/3,z+1/3
x+2/3,x-y+1/3,z+1/3
-x+y+2/3,y+1/3,z+1/3
x+1/3,y+2/3,z+2/3
-y+1/3,x-y+2/3,z+2/3
-x+y+1/3,-x+2/3,z+2/3
y+1/3,x+2/3,-z+2/3
-x+1/3,-x+y+2/3,-z+2/3
x-y+1/3,-y+2/3,-z+2/3
-x+1/3,-y+2/3,-z+2/3
y+1/3,-x+y+2/3,-z+2/3
x-y+1/3,x+2/3,-z+2/3
-y+1/3,-x+2/3,z+2/3
x+1/3,x-y+2/3,z+2/3
-x+y+1/3,y+2/3,z+2/3

loop_
_atom_site_label
_atom_site_type_symbol
_atom_site_fract_x
_atom_site_fract_y
_atom_site_fract_z
_atom_site_occupancy
_atom_site_U_iso_or_equiv
C5 C 0.0157 0.2907 0.0946 1 0.0
C6 C 0.1567 0.155 0.1269 1 0.0
C1 C 0.4609 0.3661 0.0113 1 0.0
C4 C 0.1898 0.3796 0.0732 1 0.0
C3 C 0.3906 0.2722 0.0639 1 0.0
C2 C 0.2254 0.4508 0.0236 1 0.0
